data_7217859
loop_
_publ_author_name
'G\"orbitz, C. H.'
'Leirv\%ag, A. B.'
'Jacobsen, \/O.'

_publ_section_title
;
 Hydrogen bond architecture in crystal structures of N-alkylated
 hydrophobic amino acids
;
_journal_issue 41
_journal_name_full CrystEngComm
_journal_page_first 9631
_journal_paper_doi 10.1039/C4CE01412J
_journal_volume 16
_journal_year 2014
_chemical_absolute_configuration syn
_chemical_formula_moiety 'C12 H17 N O2'
_chemical_formula_sum 'C12 H17 N O2'
_chemical_formula_weight 207.27
_chemical_name_systematic
; 
 N-isopropyl-L-phenylalanine
;
_space_group_IT_number 4
_symmetry_cell_setting monoclinic
_symmetry_space_group_name_Hall 'P 2yb'
_symmetry_space_group_name_H-M 'P 1 21 1'
_atom_sites_solution_hydrogens geom
_atom_sites_solution_primary direct
_atom_sites_solution_secondary difmap
_audit_creation_method SHELXL-97
_cell_angle_alpha 90.00
_cell_angle_beta 95.013(3)
_cell_angle_gamma 90.00
_cell_formula_units_Z 4
_cell_length_a 10.750(2)
_cell_length_b 9.407(2)
_cell_length_c 11.079(3)
_cell_measurement_reflns_used 2479
_cell_measurement_temperature 100(2)
_cell_measurement_theta_max 25.02
_cell_measurement_theta_min 1.85
_cell_volume 1116.1(4)
_computing_cell_refinement 'SAINT-Plus (Bruker, 2007)'
_computing_data_collection 'APEX2(Bruker, 2007)'
_computing_data_reduction 'SAINT-Plus (Bruker, 2007)'
_computing_molecular_graphics 'SHELXTL (Sheldrick, 2008)'
_computing_publication_material 'SHELXTL (Sheldrick, 2008)'
_computing_structure_refinement 'SHELXL-97 (Sheldrick, 2008)'
_computing_structure_solution 'SHELXS-97 (Sheldrick, 2008)'
_diffrn_ambient_temperature 100(2)
_diffrn_detector_area_resol_mean 8.3
_diffrn_measured_fraction_theta_full 0.996
_diffrn_measured_fraction_theta_max 0.996
_diffrn_measurement_device_type 'APEX II'
_diffrn_measurement_method 'Sets of exposures each taken over 0.5\% \w rotaton'
_diffrn_radiation_monochromator graphite
_diffrn_radiation_source 'fine-focus sealed tube'
_diffrn_radiation_type MoK\a
_diffrn_radiation_wavelength 0.71073
_diffrn_reflns_av_R_equivalents 0.0336
_diffrn_reflns_av_sigmaI/netI 0.0309
_diffrn_reflns_limit_h_max 12
_diffrn_reflns_limit_h_min -12
_diffrn_reflns_limit_k_max 11
_diffrn_reflns_limit_k_min -11
_diffrn_reflns_limit_l_max 13
_diffrn_reflns_limit_l_min -12
_diffrn_reflns_number 7686
_diffrn_reflns_theta_full 25.02
_diffrn_reflns_theta_max 25.02
_diffrn_reflns_theta_min 1.85
_diffrn_standards_decay_% 0
_diffrn_standards_number 0
_exptl_absorpt_coefficient_mu 0.084
_exptl_absorpt_correction_T_max 0.9958
_exptl_absorpt_correction_T_min 0.7610
_exptl_absorpt_correction_type multi-scan
_exptl_absorpt_process_details 'SADABS (Bruker, 2007)'
_exptl_crystal_colour colourless
_exptl_crystal_density_diffrn 1.234
_exptl_crystal_density_method 'not measured'
_exptl_crystal_description plate
_exptl_crystal_F_000 448
_exptl_crystal_size_max 0.50
_exptl_crystal_size_mid 0.30
_exptl_crystal_size_min 0.05
_refine_diff_density_max 0.124
_refine_diff_density_min -0.190
_refine_diff_density_rms 0.032
_refine_ls_extinction_method none
_refine_ls_goodness_of_fit_ref 1.028
_refine_ls_hydrogen_treatment constr
_refine_ls_matrix_type full
_refine_ls_number_parameters 275
_refine_ls_number_reflns 2091
_refine_ls_number_restraints 1
_refine_ls_restrained_S_all 1.028
_refine_ls_R_factor_all 0.0555
_refine_ls_R_factor_gt 0.0380
_refine_ls_shift/su_max 0.001
_refine_ls_shift/su_mean 0.000
_refine_ls_structure_factor_coef Fsqd
_refine_ls_weighting_details 'calc w=1/[\s^2^(Fo^2^)+(0.0469P)^2^+0.1335P] where P=(Fo^2^+2Fc^2^)/3'
_refine_ls_weighting_scheme calc
_refine_ls_wR_factor_gt 0.0860
_refine_ls_wR_factor_ref 0.0952
_reflns_number_gt 1680
_reflns_number_total 2091
_reflns_threshold_expression >2sigma(I)
_cod_data_source_file c4ce01412j2.cif
_cod_data_source_block nipf
_cod_depositor_comments 'Adding full bibliography for 7217856--7217860.cif.'
_cod_original_sg_symbol_H-M 'P 21'
_cod_database_code 7217859

loop_
_symmetry_equiv_pos_as_xyz
'x, y, z'
'-x, y+1/2, -z'

loop_
_atom_site_label
_atom_site_type_symbol
_atom_site_fract_x
_atom_site_fract_y
_atom_site_fract_z
_atom_site_U_iso_or_equiv
_atom_site_adp_type
_atom_site_occupancy
_atom_site_symmetry_multiplicity
_atom_site_calc_flag
_atom_site_refinement_flags
O1A O 0.12952(16) 0.2608(2) 0.51160(19) 0.0409(5) Uani 1 1 d .
O2A O 0.11534(17) 0.4818(2) 0.44015(18) 0.0421(5) Uani 1 1 d .
N1A N 0.37882(19) 0.2914(2) 0.56460(18) 0.0299(5) Uani 1 1 d .
H1A H 0.4627 0.2850 0.5545 0.036 Uiso 1 1 calc R
H2A H 0.3471 0.2006 0.5634 0.036 Uiso 1 1 calc R
C1A C 0.1745(2) 0.3737(3) 0.4725(2) 0.0299(6) Uani 1 1 d .
C2A C 0.3158(2) 0.3730(3) 0.4609(2) 0.0305(6) Uani 1 1 d .
H21A H 0.3478 0.4729 0.4625 0.037 Uiso 1 1 calc R
C3A C 0.3462(3) 0.3005(3) 0.3443(2) 0.0372(7) Uani 1 1 d .
H31A H 0.4378 0.2880 0.3463 0.045 Uiso 1 1 calc R
H32A H 0.3079 0.2047 0.3409 0.045 Uiso 1 1 calc R
C4A C 0.3012(3) 0.3810(4) 0.2306(3) 0.0387(8) Uani 1 1 d .
C5A C 0.3487(3) 0.5134(5) 0.2095(3) 0.0695(12) Uani 1 1 d .
H51A H 0.4062 0.5558 0.2688 0.083 Uiso 1 1 calc R
C6A C 0.3144(4) 0.5856(6) 0.1038(4) 0.0824(14) Uani 1 1 d .
H61A H 0.3495 0.6762 0.0901 0.099 Uiso 1 1 calc R
C7A C 0.2296(4) 0.5271(5) 0.0184(3) 0.0707(13) Uani 1 1 d .
H71A H 0.2060 0.5763 -0.0549 0.085 Uiso 1 1 calc R
C8A C 0.1804(4) 0.3995(5) 0.0396(3) 0.0739(13) Uani 1 1 d .
H81A H 0.1208 0.3587 -0.0187 0.089 Uiso 1 1 calc R
C9A C 0.2155(3) 0.3267(4) 0.1457(3) 0.0574(10) Uani 1 1 d .
H91A H 0.1790 0.2368 0.1594 0.069 Uiso 1 1 calc R
C10A C 0.3632(2) 0.3569(3) 0.6862(2) 0.0366(7) Uani 1 1 d .
H10A H 0.2802 0.4055 0.6811 0.044 Uiso 1 1 calc R
C11A C 0.4614(3) 0.4671(5) 0.7159(3) 0.0643(11) Uani 1 1 d .
H11A H 0.4612 0.5353 0.6490 0.097 Uiso 1 1 calc R
H12A H 0.5434 0.4212 0.7279 0.097 Uiso 1 1 calc R
H13A H 0.4439 0.5170 0.7901 0.097 Uiso 1 1 calc R
C12A C 0.3617(4) 0.2418(4) 0.7804(3) 0.0631(10) Uani 1 1 d .
H14A H 0.2963 0.1726 0.7555 0.095 Uiso 1 1 calc R
H15A H 0.3449 0.2839 0.8583 0.095 Uiso 1 1 calc R
H16A H 0.4430 0.1939 0.7889 0.095 Uiso 1 1 calc R
O1B O 0.62627(16) 0.2644(2) 0.52055(18) 0.0413(5) Uani 1 1 d .
O2B O 0.62431(17) 0.4891(2) 0.45703(18) 0.0430(5) Uani 1 1 d .
N1B N 0.88439(18) 0.2800(2) 0.55799(18) 0.0296(6) Uani 1 1 d .
H1B H 0.8544 0.1884 0.5576 0.035 Uiso 1 1 calc R
H2B H 0.9668 0.2752 0.5418 0.035 Uiso 1 1 calc R
C1B C 0.6760(2) 0.3734(3) 0.4815(2) 0.0302(6) Uani 1 1 d .
C2B C 0.8141(2) 0.3593(3) 0.4566(2) 0.0297(6) Uani 1 1 d .
H21B H 0.8515 0.4558 0.4485 0.036 Uiso 1 1 calc R
C3B C 0.8286(3) 0.2727(3) 0.3421(2) 0.0384(7) Uani 1 1 d .
H31B H 0.9178 0.2473 0.3400 0.046 Uiso 1 1 calc R
H32B H 0.7811 0.1830 0.3472 0.046 Uiso 1 1 calc R
C4B C 0.7851(3) 0.3464(3) 0.2248(2) 0.0375(7) Uani 1 1 d .
C5B C 0.8693(3) 0.4212(4) 0.1623(3) 0.0493(9) Uani 1 1 d .
H51B H 0.9541 0.4269 0.1942 0.059 Uiso 1 1 calc R
C6B C 0.8324(4) 0.4880(5) 0.0541(3) 0.0642(10) Uani 1 1 d .
H61B H 0.8917 0.5394 0.0125 0.077 Uiso 1 1 calc R
C7B C 0.7106(4) 0.4805(5) 0.0066(3) 0.0636(10) Uani 1 1 d .
H71B H 0.6852 0.5259 -0.0681 0.076 Uiso 1 1 calc R
C8B C 0.6254(3) 0.4070(4) 0.0676(3) 0.0588(10) Uani 1 1 d .
H81B H 0.5407 0.4020 0.0352 0.071 Uiso 1 1 calc R
C9B C 0.6622(3) 0.3400(4) 0.1760(3) 0.0477(8) Uani 1 1 d .
H91B H 0.6025 0.2891 0.2174 0.057 Uiso 1 1 calc R
C10B C 0.8797(3) 0.3387(3) 0.6830(2) 0.0351(7) Uani 1 1 d .
H10B H 0.7905 0.3459 0.7015 0.042 Uiso 1 1 calc R
C11B C 0.9382(3) 0.4843(4) 0.6927(3) 0.0518(8) Uani 1 1 d .
H11B H 0.8886 0.5506 0.6400 0.078 Uiso 1 1 calc R
H12B H 1.0234 0.4796 0.6678 0.078 Uiso 1 1 calc R
H13B H 0.9408 0.5174 0.7768 0.078 Uiso 1 1 calc R
C12B C 0.9471(3) 0.2344(4) 0.7706(3) 0.0563(10) Uani 1 1 d .
H14B H 0.9095 0.1399 0.7590 0.084 Uiso 1 1 calc R
H15B H 0.9400 0.2660 0.8540 0.084 Uiso 1 1 calc R
H16B H 1.0355 0.2298 0.7553 0.084 Uiso 1 1 calc R

loop_
_atom_site_aniso_label
_atom_site_aniso_U_11
_atom_site_aniso_U_22
_atom_site_aniso_U_33
_atom_site_aniso_U_23
_atom_site_aniso_U_13
_atom_site_aniso_U_12
O1A 0.0225(10) 0.0341(12) 0.0664(13) 0.0069(11) 0.0057(9) -0.0023(10)
O2A 0.0271(10) 0.0334(13) 0.0656(13) 0.0055(11) 0.0030(9) 0.0078(10)
N1A 0.0219(11) 0.0272(14) 0.0398(12) 0.0011(10) -0.0010(9) 0.0011(10)
C1A 0.0208(13) 0.0337(18) 0.0350(14) -0.0030(13) 0.0010(11) 0.0014(13)
C2A 0.0211(13) 0.0302(16) 0.0402(14) 0.0049(13) 0.0018(11) 0.0003(13)
C3A 0.0311(15) 0.0421(19) 0.0389(15) 0.0022(14) 0.0060(12) 0.0037(14)
C4A 0.0287(14) 0.047(2) 0.0417(16) 0.0018(15) 0.0090(12) 0.0035(15)
C5A 0.063(2) 0.075(3) 0.068(2) 0.027(2) -0.0099(18) -0.025(2)
C6A 0.082(3) 0.081(3) 0.083(3) 0.040(3) 0.002(2) -0.012(3)
C7A 0.070(3) 0.096(4) 0.046(2) 0.020(2) 0.0097(19) 0.025(3)
C8A 0.082(3) 0.094(4) 0.043(2) -0.007(2) -0.0110(19) -0.005(3)
C9A 0.067(2) 0.059(2) 0.0440(18) -0.0035(18) -0.0030(16) -0.010(2)
C10A 0.0311(15) 0.0404(19) 0.0381(15) -0.0006(14) 0.0017(12) 0.0039(15)
C11A 0.071(2) 0.063(3) 0.060(2) -0.018(2) 0.0078(18) -0.029(2)
C12A 0.091(3) 0.052(2) 0.0480(19) 0.0069(19) 0.0153(18) 0.003(2)
O1B 0.0226(10) 0.0360(12) 0.0656(13) 0.0094(11) 0.0051(9) -0.0019(10)
O2B 0.0290(10) 0.0327(13) 0.0672(13) 0.0029(11) 0.0038(9) 0.0072(10)
N1B 0.0193(11) 0.0294(14) 0.0396(12) 0.0019(10) 0.0000(9) -0.0007(10)
C1B 0.0196(13) 0.0344(18) 0.0361(15) -0.0019(13) -0.0003(11) 0.0029(13)
C2B 0.0181(12) 0.0320(16) 0.0387(14) 0.0041(13) 0.0008(10) 0.0011(13)
C3B 0.0364(15) 0.0384(19) 0.0405(16) -0.0010(14) 0.0033(12) 0.0060(15)
C4B 0.0391(16) 0.0376(19) 0.0359(15) -0.0054(14) 0.0045(12) 0.0005(15)
C5B 0.0465(19) 0.057(2) 0.0446(18) 0.0004(17) 0.0034(14) -0.0069(17)
C6B 0.081(3) 0.069(3) 0.0435(18) 0.003(2) 0.0123(18) -0.011(2)
C7B 0.091(3) 0.057(2) 0.0401(18) -0.005(2) -0.0050(19) 0.005(2)
C8B 0.059(2) 0.065(3) 0.049(2) -0.0106(19) -0.0162(17) 0.011(2)
C9B 0.0401(17) 0.054(2) 0.0480(18) -0.0070(17) 0.0000(13) -0.0007(17)
C10B 0.0281(14) 0.0403(19) 0.0367(15) 0.0013(14) 0.0015(11) 0.0002(14)
C11B 0.067(2) 0.0366(19) 0.0516(18) -0.0082(17) 0.0020(16) -0.0018(18)
C12B 0.071(2) 0.048(2) 0.0465(19) 0.0053(18) -0.0130(16) 0.0015(19)

loop_
_atom_type_symbol
_atom_type_description
_atom_type_scat_dispersion_real
_atom_type_scat_dispersion_imag
_atom_type_scat_source
C C 0.0033 0.0016 'International Tables Vol C Tables 4.2.6.8 and 6.1.1.4'
H H 0.0000 0.0000 'International Tables Vol C Tables 4.2.6.8 and 6.1.1.4'
N N 0.0061 0.0033 'International Tables Vol C Tables 4.2.6.8 and 6.1.1.4'
O O 0.0106 0.0060 'International Tables Vol C Tables 4.2.6.8 and 6.1.1.4'

loop_
_geom_angle_atom_site_label_1
_geom_angle_atom_site_label_2
_geom_angle_atom_site_label_3
_geom_angle
C2A N1A C10A 113.6(2)
C2A N1A H1A 108.9
C10A N1A H1A 108.9
C2A N1A H2A 108.9
C10A N1A H2A 108.9
H1A N1A H2A 107.7
O2A C1A O1A 126.2(2)
O2A C1A C2A 117.9(3)
O1A C1A C2A 115.9(2)
N1A C2A C3A 107.8(2)
N1A C2A C1A 108.9(2)
C3A C2A C1A 111.1(2)
N1A C2A H21A 109.7
C3A C2A H21A 109.7
C1A C2A H21A 109.7
C4A C3A C2A 113.9(2)
C4A C3A H31A 108.8
C2A C3A H31A 108.8
C4A C3A H32A 108.8
C2A C3A H32A 108.8
H31A C3A H32A 107.7
C9A C4A C5A 117.6(3)
C9A C4A C3A 122.4(3)
C5A C4A C3A 119.9(3)
C4A C5A C6A 121.1(4)
C4A C5A H51A 119.5
C6A C5A H51A 119.5
C7A C6A C5A 120.1(4)
C7A C6A H61A 119.9
C5A C6A H61A 119.9
C8A C7A C6A 119.2(4)
C8A C7A H71A 120.4
C6A C7A H71A 120.4
C7A C8A C9A 120.6(4)
C7A C8A H81A 119.7
C9A C8A H81A 119.7
C4A C9A C8A 121.3(4)
C4A C9A H91A 119.3
C8A C9A H91A 119.3
C11A C10A N1A 110.4(2)
C11A C10A C12A 113.4(3)
N1A C10A C12A 109.6(3)
C11A C10A H10A 107.8
N1A C10A H10A 107.8
C12A C10A H10A 107.8
C10A C11A H11A 109.5
C10A C11A H12A 109.5
H11A C11A H12A 109.5
C10A C11A H13A 109.5
H11A C11A H13A 109.5
H12A C11A H13A 109.5
C10A C12A H14A 109.5
C10A C12A H15A 109.5
H14A C12A H15A 109.5
C10A C12A H16A 109.5
H14A C12A H16A 109.5
H15A C12A H16A 109.5
C10B N1B C2B 117.1(2)
C10B N1B H1B 108.0
C2B N1B H1B 108.0
C10B N1B H2B 108.0
C2B N1B H2B 108.0
H1B N1B H2B 107.3
O2B C1B O1B 126.7(2)
O2B C1B C2B 117.2(3)
O1B C1B C2B 116.1(3)
N1B C2B C3B 106.0(2)
N1B C2B C1B 109.9(2)
C3B C2B C1B 111.4(2)
N1B C2B H21B 109.8
C3B C2B H21B 109.8
C1B C2B H21B 109.8
C4B C3B C2B 115.0(2)
C4B C3B H31B 108.5
C2B C3B H31B 108.5
C4B C3B H32B 108.5
C2B C3B H32B 108.5
H31B C3B H32B 107.5
C5B C4B C9B 118.1(3)
C5B C4B C3B 120.0(3)
C9B C4B C3B 121.9(3)
C4B C5B C6B 121.2(3)
C4B C5B H51B 119.4
C6B C5B H51B 119.4
C7B C6B C5B 120.2(4)
C7B C6B H61B 119.9
C5B C6B H61B 119.9
C6B C7B C8B 119.6(3)
C6B C7B H71B 120.2
C8B C7B H71B 120.2
C7B C8B C9B 120.3(3)
C7B C8B H81B 119.8
C9B C8B H81B 119.8
C8B C9B C4B 120.7(3)
C8B C9B H91B 119.6
C4B C9B H91B 119.6
N1B C10B C11B 110.7(2)
N1B C10B C12B 107.5(2)
C11B C10B C12B 111.6(2)
N1B C10B H10B 109.0
C11B C10B H10B 109.0
C12B C10B H10B 109.0
C10B C11B H11B 109.5
C10B C11B H12B 109.5
H11B C11B H12B 109.5
C10B C11B H13B 109.5
H11B C11B H13B 109.5
H12B C11B H13B 109.5
C10B C12B H14B 109.5
C10B C12B H15B 109.5
H14B C12B H15B 109.5
C10B C12B H16B 109.5
H14B C12B H16B 109.5
H15B C12B H16B 109.5

loop_
_geom_bond_atom_site_label_1
_geom_bond_atom_site_label_2
_geom_bond_distance
O1A C1A 1.260(3)
O2A C1A 1.236(3)
N1A C2A 1.494(3)
N1A C10A 1.504(3)
N1A H1A 0.9200
N1A H2A 0.9200
C1A C2A 1.535(3)
C2A C3A 1.522(4)
C2A H21A 1.0000
C3A C4A 1.513(4)
C3A H31A 0.9900
C3A H32A 0.9900
C4A C9A 1.357(4)
C4A C5A 1.374(5)
C5A C6A 1.376(5)
C5A H51A 0.9500
C6A C7A 1.371(6)
C6A H61A 0.9500
C7A C8A 1.341(6)
C7A H71A 0.9500
C8A C9A 1.384(5)
C8A H81A 0.9500
C9A H91A 0.9500
C10A C11A 1.495(4)
C10A C12A 1.505(4)
C10A H10A 1.0000
C11A H11A 0.9800
C11A H12A 0.9800
C11A H13A 0.9800
C12A H14A 0.9800
C12A H15A 0.9800
C12A H16A 0.9800
O1B C1B 1.251(3)
O2B C1B 1.241(3)
N1B C10B 1.496(3)
N1B C2B 1.497(3)
N1B H1B 0.9200
N1B H2B 0.9200
C1B C2B 1.539(3)
C2B C3B 1.527(4)
C2B H21B 1.0000
C3B C4B 1.511(4)
C3B H31B 0.9900
C3B H32B 0.9900
C4B C5B 1.380(4)
C4B C9B 1.385(4)
C5B C6B 1.380(4)
C5B H51B 0.9500
C6B C7B 1.370(5)
C6B H61B 0.9500
C7B C8B 1.372(5)
C7B H71B 0.9500
C8B C9B 1.383(4)
C8B H81B 0.9500
C9B H91B 0.9500
C10B C11B 1.507(5)
C10B C12B 1.519(4)
C10B H10B 1.0000
C11B H11B 0.9800
C11B H12B 0.9800
C11B H13B 0.9800
C12B H14B 0.9800
C12B H15B 0.9800
C12B H16B 0.9800

loop_
_geom_hbond_atom_site_label_D
_geom_hbond_atom_site_label_H
_geom_hbond_atom_site_label_A
_geom_hbond_distance_DH
_geom_hbond_distance_HA
_geom_hbond_distance_DA
_geom_hbond_angle_DHA
_geom_hbond_site_symmetry_A
N1A H1A O1B 0.92 1.84 2.758(3) 174.7 .
N1A H2A O2B 0.92 2.03 2.854(3) 148.5 2_646
N1B H1B O2A 0.92 1.97 2.805(3) 150.0 2_646
N1B H2B O1A 0.92 1.81 2.735(3) 178.4 1_655

loop_
_geom_torsion_atom_site_label_1
_geom_torsion_atom_site_label_2
_geom_torsion_atom_site_label_3
_geom_torsion_atom_site_label_4
_geom_torsion
C10A N1A C2A C3A 176.4(2)
C10A N1A C2A C1A -63.0(3)
O2A C1A C2A N1A 144.6(2)
O1A C1A C2A N1A -37.2(3)
O2A C1A C2A C3A -96.8(3)
O1A C1A C2A C3A 81.4(3)
N1A C2A C3A C4A -173.2(2)
C1A C2A C3A C4A 67.6(3)
C2A C3A C4A C9A -117.5(3)
C2A C3A C4A C5A 63.4(4)
C9A C4A C5A C6A -2.6(6)
C3A C4A C5A C6A 176.5(4)
C4A C5A C6A C7A 1.3(7)
C5A C6A C7A C8A 0.4(7)
C6A C7A C8A C9A -0.8(6)
C5A C4A C9A C8A 2.2(5)
C3A C4A C9A C8A -176.8(3)
C7A C8A C9A C4A -0.6(6)
C2A N1A C10A C11A -85.8(3)
C2A N1A C10A C12A 148.6(2)
C10B N1B C2B C3B -176.9(2)
C10B N1B C2B C1B -56.4(3)
O2B C1B C2B N1B 139.1(3)
O1B C1B C2B N1B -43.3(3)
O2B C1B C2B C3B -103.7(3)
O1B C1B C2B C3B 73.8(3)
N1B C2B C3B C4B -169.2(2)
C1B C2B C3B C4B 71.3(3)
C2B C3B C4B C5B 93.8(3)
C2B C3B C4B C9B -87.1(4)
C9B C4B C5B C6B 0.0(5)
C3B C4B C5B C6B 179.1(3)
C4B C5B C6B C7B -0.2(6)
C5B C6B C7B C8B 0.4(6)
C6B C7B C8B C9B -0.4(6)
C7B C8B C9B C4B 0.2(5)
C5B C4B C9B C8B 0.0(5)
C3B C4B C9B C8B -179.1(3)
C2B N1B C10B C11B -62.9(3)
C2B N1B C10B C12B 175.0(2)
